data_4077080
loop_
_publ_author_name
'Cabeza, Javier A.'
'del R\'io, Ignacio'
'Garc\'ia-Granda, Santiago'
'Riera, V\'ictor'
'Su\'arez, Marta'

_publ_section_title
;
 Triruthenium and Triosmium Carbonyl Cluster Complexes Containing Bridging
 Ligands Derived from 2-Amino-7,8-benzoquinoline
;
_journal_issue 23
_journal_name_full Organometallics
_journal_page_first 5055
_journal_paper_doi 10.1021/om0205647
_journal_volume 21
_journal_year 2002
_chemical_compound_source
;
Synthesis. Crystallization from a CH~2~Cl~2~/acetone/
hexanes solution 
at room temperature by slow liquid-liquid difussion.
;
_chemical_formula_moiety 'C22 H8 N2 O9 Ru3'
_chemical_formula_sum 'C22 H8 N2 O9 Ru3'
_chemical_formula_weight 747.51
_chemical_name_systematic
;
 ?
;
_space_group_IT_number 14
_symmetry_cell_setting monoclinic
_symmetry_space_group_name_Hall '-P 2yn'
_symmetry_space_group_name_H-M 'P 1 21/n 1'
_atom_sites_solution_hydrogens geom
_atom_sites_solution_primary direct
_atom_sites_solution_secondary difmap
_audit_creation_method SHELXL-97
_cell_angle_alpha 90.00
_cell_angle_beta 103.23(3)
_cell_angle_gamma 90.00
_cell_formula_units_Z 8
_cell_length_a 16.012(6)
_cell_length_b 16.902(7)
_cell_length_c 17.920(6)
_cell_measurement_reflns_used 25
_cell_measurement_temperature 293(2)
_cell_measurement_theta_max 15.79
_cell_measurement_theta_min 14.08
_cell_volume 4721(3)
_computing_cell_refinement 'CRYSDA (Beurskens et al., 1996)'
_computing_data_reduction 'REFLEX (Garcia-Granda et al., 1999)'
_computing_molecular_graphics 'EUCLID (Spek, 1982)'
_computing_structure_refinement 'SHELXL-97 (Sheldrick, 1997)'
_computing_structure_solution 'DIRDIF (Beurskens et al., 1992)'
_diffrn_ambient_temperature 293(2)
_diffrn_measured_fraction_theta_full 1.000
_diffrn_measured_fraction_theta_max 1.000
_diffrn_measurement_device_type 'Nonius CAD-4 diffractometer'
_diffrn_measurement_method '\w-2\q scan technique'
_diffrn_radiation_monochromator graphite
_diffrn_radiation_source 'fine-focus sealed tube'
_diffrn_radiation_type MoK\a
_diffrn_radiation_wavelength 0.71073
_diffrn_reflns_av_R_equivalents 0.0444
_diffrn_reflns_av_sigmaI/netI 0.1073
_diffrn_reflns_limit_h_max 19
_diffrn_reflns_limit_h_min -19
_diffrn_reflns_limit_k_max 20
_diffrn_reflns_limit_k_min 0
_diffrn_reflns_limit_l_max 22
_diffrn_reflns_limit_l_min 0
_diffrn_reflns_number 9985
_diffrn_reflns_theta_full 25.97
_diffrn_reflns_theta_max 25.97
_diffrn_reflns_theta_min 1.54
_diffrn_standards_decay_% 3.87
_diffrn_standards_interval_count 200
_diffrn_standards_interval_time 60
_diffrn_standards_number 3
_exptl_absorpt_coefficient_mu 1.950
_exptl_absorpt_correction_T_max 0.907
_exptl_absorpt_correction_T_min 0.728
_exptl_absorpt_correction_type refdelf
_exptl_absorpt_process_details
;
Parkin S,Moezzi B & Hope H, (1995) J. Appl. Cryst. 28, 53-56
Cubic fit to sin(theta)/lambda - 24 parameters
;
_exptl_crystal_colour orange
_exptl_crystal_density_diffrn 2.103
_exptl_crystal_density_method 'not measured'
_exptl_crystal_description blocks
_exptl_crystal_F_000 2864
_exptl_crystal_size_max 0.20
_exptl_crystal_size_mid 0.20
_exptl_crystal_size_min 0.07
_refine_diff_density_max 0.630
_refine_diff_density_min -0.804
_refine_diff_density_rms 0.160
_refine_ls_extinction_method none
_refine_ls_goodness_of_fit_ref 0.988
_refine_ls_hydrogen_treatment mixed
_refine_ls_matrix_type full
_refine_ls_number_parameters 657
_refine_ls_number_reflns 9254
_refine_ls_number_restraints 2
_refine_ls_restrained_S_all 0.988
_refine_ls_R_factor_all 0.1338
_refine_ls_R_factor_gt 0.0396
_refine_ls_shift/su_max 0.001
_refine_ls_shift/su_mean 0.000
_refine_ls_structure_factor_coef Fsqd
_refine_ls_weighting_details 'calc w=1/[\s^2^(Fo^2^)+(0.0535P)^2^+0.0000P] where P=(Fo^2^+2Fc^2^)/3'
_refine_ls_weighting_scheme calc
_refine_ls_wR_factor_gt 0.0923
_refine_ls_wR_factor_ref 0.1167
_reflns_number_gt 5010
_reflns_number_total 9254
_reflns_threshold_expression >2sigma(I)
_cod_data_source_file om0205647.cif
_cod_data_source_block 1
_cod_original_sg_symbol_H-M P21/n
_cod_database_code 4077080
_exptl_absorpt_factor_mur 0.293
_exptl_absorpt_correction_t_ave 0.7501
_exptl_absorpt_rmerge_before 0.1237
_exptl_absorpt_rmerge_after 0.1234

loop_
_symmetry_equiv_pos_as_xyz
'x, y, z'
'-x+1/2, y+1/2, -z+1/2'
'-x, -y, -z'
'x-1/2, -y-1/2, z-1/2'

loop_
_atom_site_label
_atom_site_type_symbol
_atom_site_fract_x
_atom_site_fract_y
_atom_site_fract_z
_atom_site_U_iso_or_equiv
_atom_site_adp_type
_atom_site_occupancy
_atom_site_symmetry_multiplicity
_atom_site_calc_flag
_atom_site_refinement_flags
C1A C 0.9708(5) 0.2541(5) 0.7904(4) 0.0357(19) Uani 1 1 d .
C1B C 1.0282(5) -0.2655(5) 0.7347(4) 0.0350(18) Uani 1 1 d .
C2A C 0.9027(5) 0.2248(6) 0.7320(5) 0.049(2) Uani 1 1 d .
H2A H 0.8719 0.2591 0.6952 0.059 Uiso 1 1 calc R
C2B C 1.0974(5) -0.2592(5) 0.7982(4) 0.042(2) Uani 1 1 d .
H2B H 1.1147 -0.3026 0.8298 0.050 Uiso 1 1 calc R
C3A C 0.8824(5) 0.1474(6) 0.7295(5) 0.055(3) Uani 1 1 d .
H3A H 0.8383 0.1286 0.6904 0.067 Uiso 1 1 calc R
C3B C 1.1391(5) -0.1886(5) 0.8133(4) 0.047(2) Uani 1 1 d .
H3B H 1.1848 -0.1839 0.8557 0.057 Uiso 1 1 calc R
C4A C 0.9270(6) 0.0947(5) 0.7850(5) 0.046(2) Uani 1 1 d .
C4B C 1.1138(5) -0.1231(5) 0.7653(4) 0.0335(18) Uani 1 1 d .
C5A C 0.9092(6) 0.0113(6) 0.7887(6) 0.062(3) Uani 1 1 d .
H5A H 0.8641 -0.0110 0.7529 0.074 Uiso 1 1 calc R
C5B C 1.1523(5) -0.0465(5) 0.7739(5) 0.044(2) Uani 1 1 d .
H5B H 1.2002 -0.0374 0.8134 0.053 Uiso 1 1 calc R
C6A C 0.9579(7) -0.0348(6) 0.8443(6) 0.064(3) Uani 1 1 d .
H6A H 0.9448 -0.0882 0.8462 0.077 Uiso 1 1 calc R
C6B C 1.1204(5) 0.0123(5) 0.7258(5) 0.043(2) Uani 1 1 d .
H6B H 1.1466 0.0617 0.7335 0.052 Uiso 1 1 calc R
C7A C 1.0288(6) -0.0032(5) 0.8998(6) 0.053(2) Uani 1 1 d .
C7B C 1.0480(5) 0.0025(5) 0.6632(4) 0.0378(19) Uani 1 1 d .
C8A C 1.0816(7) -0.0489(5) 0.9569(6) 0.058(3) Uani 1 1 d .
H8A H 1.0704 -0.1025 0.9616 0.070 Uiso 1 1 calc R
C8B C 1.0103(5) 0.0642(5) 0.6150(5) 0.045(2) Uani 1 1 d .
H8B H 1.0341 0.1146 0.6211 0.055 Uiso 1 1 calc R
C9A C 1.1482(8) -0.0147(6) 1.0047(6) 0.070(3) Uani 1 1 d .
H9A H 1.1839 -0.0463 1.0410 0.084 Uiso 1 1 calc R
C9B C 0.9384(6) 0.0498(5) 0.5587(5) 0.050(2) Uani 1 1 d .
H9B H 0.9130 0.0913 0.5276 0.060 Uiso 1 1 calc R
C10A C 1.1674(6) 0.0669(5) 1.0029(5) 0.054(2) Uani 1 1 d .
H10A H 1.2139 0.0884 1.0377 0.065 Uiso 1 1 calc R
C10B C 0.9023(5) -0.0256(5) 0.5469(5) 0.045(2) Uani 1 1 d .
H10B H 0.8535 -0.0331 0.5080 0.054 Uiso 1 1 calc R
C11A C 1.1160(5) 0.1134(5) 0.9489(4) 0.0381(19) Uani 1 1 d .
C11B C 0.9367(5) -0.0886(5) 0.5909(4) 0.0340(18) Uani 1 1 d .
C12A C 1.0473(5) 0.0771(4) 0.8970(4) 0.0383(19) Uani 1 1 d .
C12B C 1.0090(5) -0.0723(4) 0.6513(4) 0.0307(17) Uani 1 1 d .
C13A C 0.9954(5) 0.1246(5) 0.8393(4) 0.0358(18) Uani 1 1 d .
C13B C 1.0436(5) -0.1335(5) 0.7025(4) 0.0344(18) Uani 1 1 d .
C14A C 1.0173(6) 0.4893(6) 0.8753(5) 0.053(2) Uani 1 1 d .
C14B C 0.9343(7) -0.4806(6) 0.6246(6) 0.067(3) Uani 1 1 d .
C15A C 0.9389(6) 0.3790(5) 0.9521(5) 0.048(2) Uani 1 1 d .
C15B C 1.0473(6) -0.3896(6) 0.5674(6) 0.057(3) Uani 1 1 d .
C16A C 1.1192(6) 0.4180(5) 0.9979(5) 0.054(2) Uani 1 1 d .
C16B C 0.8656(6) -0.3902(5) 0.5009(5) 0.052(2) Uani 1 1 d .
C17A C 1.1246(6) 0.4528(6) 0.7636(5) 0.057(3) Uani 1 1 d .
C17B C 0.8221(7) -0.4245(7) 0.7244(6) 0.074(3) Uani 1 1 d .
C18A C 1.1500(5) 0.2952(6) 0.7230(5) 0.047(2) Uani 1 1 d .
C18B C 0.8249(6) -0.2683(6) 0.7769(5) 0.059(3) Uani 1 1 d .
C19A C 1.2484(6) 0.3712(6) 0.8639(5) 0.050(2) Uani 1 1 d .
C19B C 0.7292(6) -0.3135(5) 0.6261(5) 0.047(2) Uani 1 1 d .
C20A C 1.0549(6) 0.2483(5) 0.9998(5) 0.043(2) Uani 1 1 d .
C20B C 0.9758(5) -0.2342(5) 0.5277(5) 0.0404(19) Uani 1 1 d .
C21A C 1.1989(5) 0.2015(5) 0.8592(5) 0.044(2) Uani 1 1 d .
C21B C 0.8215(5) -0.1645(5) 0.6521(5) 0.044(2) Uani 1 1 d .
C22A C 1.2239(5) 0.2577(5) 1.0010(4) 0.044(2) Uani 1 1 d .
C22B C 0.8059(5) -0.2026(5) 0.5048(4) 0.044(2) Uani 1 1 d .
N1A N 0.9986(4) 0.3312(4) 0.7970(4) 0.0378(16) Uani 1 1 d D
N1B N 0.9802(4) -0.3350(4) 0.7151(4) 0.0379(16) Uani 1 1 d D
N2A N 1.0147(4) 0.2039(4) 0.8409(3) 0.0334(15) Uani 1 1 d .
N2B N 1.0028(4) -0.2046(4) 0.6892(3) 0.0318(14) Uani 1 1 d .
O14A O 1.0052(5) 0.5546(4) 0.8600(4) 0.081(2) Uani 1 1 d .
O14B O 0.9300(6) -0.5476(4) 0.6375(4) 0.099(3) Uani 1 1 d .
O15A O 0.8803(5) 0.3770(4) 0.9761(4) 0.078(2) Uani 1 1 d .
O15B O 1.1079(5) -0.4015(5) 0.5466(4) 0.088(2) Uani 1 1 d .
O16A O 1.1682(5) 0.4370(4) 1.0515(4) 0.088(3) Uani 1 1 d .
O16B O 0.8226(5) -0.3994(4) 0.4425(4) 0.087(3) Uani 1 1 d .
O17A O 1.1269(5) 0.5141(5) 0.7390(5) 0.090(3) Uani 1 1 d .
O17B O 0.8103(5) -0.4869(5) 0.7454(6) 0.118(4) Uani 1 1 d .
O18A O 1.1536(5) 0.2599(5) 0.6695(4) 0.087(2) Uani 1 1 d .
O18B O 0.8142(5) -0.2375(6) 0.8293(4) 0.100(3) Uani 1 1 d .
O19A O 1.3152(4) 0.3791(5) 0.8970(3) 0.083(3) Uani 1 1 d .
O19B O 0.6621(4) -0.3049(3) 0.5905(3) 0.0521(16) Uani 1 1 d .
O20A O 1.0200(4) 0.2432(4) 1.0479(4) 0.0562(17) Uani 1 1 d .
O20B O 1.0176(4) -0.2350(4) 0.4858(4) 0.0626(18) Uani 1 1 d .
O21A O 1.2442(4) 0.1692(4) 0.8299(4) 0.0659(19) Uani 1 1 d .
O21B O 0.7758(4) -0.1249(4) 0.6764(4) 0.0665(19) Uani 1 1 d .
O22A O 1.2853(4) 0.2688(4) 1.0461(3) 0.068(2) Uani 1 1 d .
O22B O 0.7520(4) -0.1991(4) 0.4523(3) 0.073(2) Uani 1 1 d .
Ru1A Ru 1.03981(4) 0.38543(4) 0.90878(4) 0.03672(17) Uani 1 1 d .
Ru1B Ru 0.94070(4) -0.37439(4) 0.59860(4) 0.03946(18) Uani 1 1 d .
Ru2A Ru 1.13303(4) 0.35248(4) 0.81094(4) 0.03778(18) Uani 1 1 d .
Ru2B Ru 0.84274(4) -0.32447(4) 0.68792(4) 0.04229(19) Uani 1 1 d .
Ru3A Ru 1.12502(4) 0.23536(4) 0.92512(3) 0.03244(16) Uani 1 1 d .
Ru3B Ru 0.89736(4) -0.20801(4) 0.59338(3) 0.03035(16) Uani 1 1 d .
H1A H 0.970(4) 0.365(4) 0.764(3) 0.05(3) Uiso 1 1 d D
H1B H 1.004(5) -0.367(4) 0.753(3) 0.05(2) Uiso 1 1 d D

loop_
_atom_site_aniso_label
_atom_site_aniso_U_11
_atom_site_aniso_U_22
_atom_site_aniso_U_33
_atom_site_aniso_U_23
_atom_site_aniso_U_13
_atom_site_aniso_U_12
C1A 0.029(4) 0.055(6) 0.026(4) -0.004(4) 0.010(3) -0.006(4)
C1B 0.029(4) 0.041(5) 0.032(4) 0.001(4) 0.000(3) 0.001(4)
C2A 0.038(5) 0.064(7) 0.041(5) 0.000(4) -0.002(4) -0.009(5)
C2B 0.037(5) 0.047(5) 0.036(4) 0.010(4) -0.005(4) 0.005(4)
C3A 0.030(5) 0.089(8) 0.044(5) -0.039(5) 0.002(4) -0.020(5)
C3B 0.033(5) 0.067(6) 0.036(5) -0.002(4) -0.005(4) 0.005(4)
C4A 0.045(5) 0.053(6) 0.046(5) -0.015(4) 0.022(4) -0.010(4)
C4B 0.032(4) 0.035(5) 0.032(4) 0.001(3) 0.003(3) -0.007(3)
C5A 0.045(6) 0.062(7) 0.083(8) -0.028(6) 0.025(5) -0.015(5)
C5B 0.036(5) 0.047(5) 0.042(5) -0.013(4) -0.005(4) -0.011(4)
C6A 0.068(7) 0.043(6) 0.101(9) -0.023(6) 0.057(7) -0.021(5)
C6B 0.046(5) 0.036(5) 0.049(5) -0.008(4) 0.014(4) -0.011(4)
C7A 0.060(6) 0.045(6) 0.068(6) -0.013(5) 0.041(5) 0.003(5)
C7B 0.047(5) 0.042(5) 0.032(4) 0.004(4) 0.023(4) 0.004(4)
C8A 0.081(7) 0.022(5) 0.083(7) 0.000(5) 0.043(6) 0.004(5)
C8B 0.052(5) 0.037(5) 0.049(5) -0.006(4) 0.015(4) -0.002(4)
C9A 0.099(9) 0.047(6) 0.074(7) 0.021(6) 0.041(7) 0.009(6)
C9B 0.073(6) 0.028(5) 0.048(5) 0.013(4) 0.011(5) -0.001(4)
C10A 0.066(6) 0.032(5) 0.062(6) 0.006(4) 0.009(5) 0.000(5)
C10B 0.044(5) 0.047(6) 0.040(5) 0.008(4) 0.002(4) -0.003(4)
C11A 0.047(5) 0.036(5) 0.033(4) 0.002(4) 0.012(4) 0.001(4)
C11B 0.028(4) 0.042(5) 0.034(4) 0.000(4) 0.010(3) 0.000(4)
C12A 0.050(5) 0.025(4) 0.044(5) -0.005(4) 0.019(4) -0.002(4)
C12B 0.036(4) 0.029(4) 0.030(4) -0.006(3) 0.012(3) -0.001(3)
C13A 0.036(4) 0.039(5) 0.037(4) -0.005(4) 0.017(4) -0.008(4)
C13B 0.031(4) 0.042(5) 0.030(4) -0.012(4) 0.007(3) -0.007(4)
C14A 0.067(6) 0.041(6) 0.049(6) -0.006(5) 0.008(5) 0.000(5)
C14B 0.080(8) 0.045(6) 0.063(7) 0.012(5) -0.008(6) -0.016(5)
C15A 0.052(6) 0.037(5) 0.057(6) 0.000(4) 0.015(5) -0.005(4)
C15B 0.048(6) 0.048(6) 0.068(7) -0.007(5) -0.003(5) 0.007(5)
C16A 0.070(7) 0.029(5) 0.060(6) 0.000(4) 0.014(5) -0.014(5)
C16B 0.057(6) 0.039(5) 0.054(6) 0.005(4) 0.003(5) -0.003(4)
C17A 0.048(6) 0.064(7) 0.061(6) 0.022(5) 0.014(5) 0.001(5)
C17B 0.056(7) 0.083(8) 0.077(7) 0.023(7) 0.002(6) -0.014(6)
C18A 0.042(5) 0.064(6) 0.037(5) 0.005(5) 0.011(4) -0.007(4)
C18B 0.042(5) 0.096(8) 0.037(5) -0.005(5) 0.005(4) -0.010(5)
C19A 0.043(5) 0.069(7) 0.037(5) 0.002(4) 0.007(4) -0.018(5)
C19B 0.051(6) 0.045(6) 0.050(5) -0.015(4) 0.022(5) -0.021(5)
C20A 0.050(5) 0.030(5) 0.045(5) -0.004(4) 0.005(4) 0.000(4)
C20B 0.049(5) 0.034(5) 0.038(5) 0.000(4) 0.010(4) 0.002(4)
C21A 0.043(5) 0.051(6) 0.039(5) -0.004(4) 0.010(4) -0.007(4)
C21B 0.042(5) 0.049(6) 0.041(5) -0.004(4) 0.009(4) -0.010(4)
C22A 0.041(5) 0.058(6) 0.033(5) 0.005(4) 0.006(4) -0.009(4)
C22B 0.039(5) 0.059(6) 0.033(4) -0.011(4) 0.007(4) 0.012(4)
N1A 0.033(4) 0.050(5) 0.029(4) 0.007(3) 0.004(3) 0.001(3)
N1B 0.039(4) 0.038(4) 0.035(4) 0.009(3) 0.003(3) -0.004(3)
N2A 0.031(3) 0.040(4) 0.028(3) -0.006(3) 0.005(3) -0.005(3)
N2B 0.031(3) 0.031(4) 0.028(3) 0.003(3) -0.006(3) 0.002(3)
O14A 0.128(7) 0.042(4) 0.069(5) 0.015(4) 0.013(5) 0.010(4)
O14B 0.152(8) 0.040(5) 0.094(6) 0.024(4) 0.000(5) -0.018(5)
O15A 0.067(5) 0.077(5) 0.101(6) -0.005(4) 0.041(5) -0.005(4)
O15B 0.069(5) 0.102(7) 0.096(6) -0.013(5) 0.027(5) 0.021(5)
O16A 0.087(6) 0.066(5) 0.087(5) -0.025(4) -0.029(5) 0.001(4)
O16B 0.092(6) 0.090(6) 0.058(5) 0.000(4) -0.030(4) -0.010(5)
O17A 0.082(6) 0.070(5) 0.119(7) 0.047(5) 0.022(5) 0.003(4)
O17B 0.092(7) 0.083(6) 0.178(10) 0.059(6) 0.027(6) -0.030(5)
O18A 0.080(5) 0.129(7) 0.057(4) -0.026(5) 0.023(4) -0.017(5)
O18B 0.087(6) 0.170(9) 0.046(4) -0.031(5) 0.026(4) -0.031(6)
O19A 0.049(4) 0.160(8) 0.037(4) 0.006(4) 0.008(3) -0.043(5)
O19B 0.039(4) 0.054(4) 0.057(4) -0.001(3) -0.001(3) -0.012(3)
O20A 0.067(4) 0.057(4) 0.053(4) 0.011(3) 0.030(3) 0.010(3)
O20B 0.070(5) 0.051(4) 0.080(5) 0.009(4) 0.044(4) 0.005(3)
O21A 0.065(4) 0.079(5) 0.060(4) -0.001(4) 0.026(4) 0.014(4)
O21B 0.061(4) 0.067(5) 0.075(5) -0.024(4) 0.023(4) -0.003(4)
O22A 0.050(4) 0.108(6) 0.039(3) 0.005(4) -0.008(3) -0.012(4)
O22B 0.058(4) 0.108(6) 0.039(4) -0.014(4) -0.020(3) 0.021(4)
Ru1A 0.0385(4) 0.0330(4) 0.0382(4) 0.0018(3) 0.0078(3) -0.0001(3)
Ru1B 0.0417(4) 0.0313(4) 0.0401(4) 0.0025(3) -0.0014(3) -0.0012(3)
Ru2A 0.0352(4) 0.0454(4) 0.0320(3) 0.0059(3) 0.0062(3) -0.0059(3)
Ru2B 0.0382(4) 0.0503(4) 0.0367(4) 0.0068(3) 0.0050(3) -0.0136(3)
Ru3A 0.0320(3) 0.0320(4) 0.0310(3) 0.0030(3) 0.0023(3) -0.0021(3)
Ru3B 0.0284(3) 0.0323(3) 0.0272(3) 0.0015(3) -0.0003(3) -0.0007(3)

loop_
_atom_type_symbol
_atom_type_description
_atom_type_scat_dispersion_real
_atom_type_scat_dispersion_imag
_atom_type_scat_source
C C 0.0033 0.0016 'International Tables Vol C Tables 4.2.6.8 and 6.1.1.4'
H H 0.0000 0.0000 'International Tables Vol C Tables 4.2.6.8 and 6.1.1.4'
N N 0.0061 0.0033 'International Tables Vol C Tables 4.2.6.8 and 6.1.1.4'
O O 0.0106 0.0060 'International Tables Vol C Tables 4.2.6.8 and 6.1.1.4'
Ru Ru -1.2594 0.8363 'International Tables Vol C Tables 4.2.6.8 and 6.1.1.4'

loop_
_geom_angle_atom_site_label_1
_geom_angle_atom_site_label_2
_geom_angle_atom_site_label_3
_geom_angle
N2A C1A N1A 116.0(7)
N2A C1A C2A 118.7(8)
N1A C1A C2A 125.2(8)
N2B C1B C2B 121.2(7)
N2B C1B N1B 115.2(6)
C2B C1B N1B 123.6(7)
C3A C2A C1A 120.2(8)
C3A C2A H2A 119.9
C1A C2A H2A 119.9
C3B C2B C1B 119.3(7)
C3B C2B H2B 120.4
C1B C2B H2B 120.4
C2A C3A C4A 120.9(8)
C2A C3A H3A 119.5
C4A C3A H3A 119.5
C2B C3B C4B 120.6(7)
C2B C3B H3B 119.7
C4B C3B H3B 119.7
C13A C4A C3A 117.4(8)
C13A C4A C5A 117.2(9)
C3A C4A C5A 125.4(9)
C3B C4B C13B 117.2(7)
C3B C4B C5B 126.4(7)
C13B C4B C5B 116.4(7)
C6A C5A C4A 120.4(9)
C6A C5A H5A 119.8
C4A C5A H5A 119.8
C6B C5B C4B 120.9(7)
C6B C5B H5B 119.5
C4B C5B H5B 119.5
C5A C6A C7A 121.7(9)
C5A C6A H6A 119.1
C7A C6A H6A 119.1
C5B C6B C7B 122.8(8)
C5B C6B H6B 118.6
C7B C6B H6B 118.6
C12A C7A C8A 117.7(9)
C12A C7A C6A 118.7(9)
C8A C7A C6A 123.5(9)
C8B C7B C12B 117.6(7)
C8B C7B C6B 123.8(8)
C12B C7B C6B 118.5(7)
C9A C8A C7A 119.3(9)
C9A C8A H8A 120.4
C7A C8A H8A 120.4
C9B C8B C7B 119.6(8)
C9B C8B H8B 120.2
C7B C8B H8B 120.2
C8A C9A C10A 123.5(10)
C8A C9A H9A 118.2
C10A C9A H9A 118.2
C8B C9B C10B 121.5(8)
C8B C9B H9B 119.2
C10B C9B H9B 119.2
C11A C10A C9A 118.6(9)
C11A C10A H10A 120.7
C9A C10A H10A 120.7
C11B C10B C9B 121.8(8)
C11B C10B H10B 119.1
C9B C10B H10B 119.1
C10A C11A C12A 118.0(8)
C10A C11A Ru3A 130.2(6)
C12A C11A Ru3A 111.7(6)
C10B C11B C12B 116.1(7)
C10B C11B Ru3B 132.4(6)
C12B C11B Ru3B 111.3(5)
C7A C12A C11A 122.8(8)
C7A C12A C13A 118.9(8)
C11A C12A C13A 118.3(7)
C7B C12B C13B 117.9(7)
C7B C12B C11B 123.1(7)
C13B C12B C11B 119.0(7)
N2A C13A C4A 120.6(8)
N2A C13A C12A 116.4(7)
C4A C13A C12A 123.0(8)
N2B C13B C4B 120.9(7)
N2B C13B C12B 115.6(6)
C4B C13B C12B 123.5(7)
O14A C14A Ru1A 175.2(8)
O14B C14B Ru1B 177.1(10)
O15A C15A Ru1A 178.4(9)
O15B C15B Ru1B 176.5(9)
O16A C16A Ru1A 178.9(10)
O16B C16B Ru1B 178.6(9)
O17A C17A Ru2A 173.7(9)
O17B C17B Ru2B 178.2(12)
O18A C18A Ru2A 174.8(8)
O18B C18B Ru2B 178.2(10)
O19A C19A Ru2A 176.6(9)
O19B C19B Ru2B 178.0(8)
O20A C20A Ru3A 167.7(7)
O20B C20B Ru3B 167.0(8)
O21A C21A Ru3A 166.5(8)
O21B C21B Ru3B 165.0(8)
O22A C22A Ru3A 177.4(9)
O22B C22B Ru3B 179.7(10)
C1A N1A Ru2A 117.9(5)
C1A N1A Ru1A 120.5(5)
Ru2A N1A Ru1A 74.7(2)
C1A N1A H1A 117(5)
Ru2A N1A H1A 110(5)
Ru1A N1A H1A 111(5)
C1B N1B Ru1B 121.7(5)
C1B N1B Ru2B 117.4(5)
Ru1B N1B Ru2B 75.4(2)
C1B N1B H1B 102(5)
Ru1B N1B H1B 123(5)
Ru2B N1B H1B 118(5)
C1A N2A C13A 122.0(7)
C1A N2A Ru3A 123.7(5)
C13A N2A Ru3A 114.1(5)
C1B N2B C13B 120.9(6)
C1B N2B Ru3B 123.8(5)
C13B N2B Ru3B 115.3(5)
C14A Ru1A C16A 92.3(4)
C14A Ru1A C15A 93.6(4)
C16A Ru1A C15A 98.0(4)
C14A Ru1A N1A 96.1(3)
C16A Ru1A N1A 155.9(3)
C15A Ru1A N1A 103.9(3)
C14A Ru1A Ru2A 94.8(3)
C16A Ru1A Ru2A 104.7(3)
C15A Ru1A Ru2A 155.4(3)
N1A Ru1A Ru2A 52.24(17)
C14A Ru1A Ru3A 156.9(3)
C16A Ru1A Ru3A 87.7(3)
C15A Ru1A Ru3A 109.2(3)
N1A Ru1A Ru3A 75.90(18)
Ru2A Ru1A Ru3A 63.08(3)
C14B Ru1B C16B 92.0(4)
C14B Ru1B C15B 92.7(5)
C16B Ru1B C15B 97.4(4)
C14B Ru1B N1B 94.4(4)
C16B Ru1B N1B 157.4(3)
C15B Ru1B N1B 103.9(3)
C14B Ru1B Ru2B 94.7(4)
C16B Ru1B Ru2B 105.5(3)
C15B Ru1B Ru2B 155.7(3)
N1B Ru1B Ru2B 52.43(18)
C14B Ru1B Ru3B 156.6(4)
C16B Ru1B Ru3B 90.6(3)
C15B Ru1B Ru3B 110.0(3)
N1B Ru1B Ru3B 75.22(18)
Ru2B Ru1B Ru3B 62.27(3)
C17A Ru2A C19A 92.1(4)
C17A Ru2A C18A 95.3(4)
C19A Ru2A C18A 100.9(4)
C17A Ru2A N1A 97.6(3)
C19A Ru2A N1A 157.4(3)
C18A Ru2A N1A 98.5(3)
C17A Ru2A Ru1A 96.7(3)
C19A Ru2A Ru1A 105.6(3)
C18A Ru2A Ru1A 150.3(3)
N1A Ru2A Ru1A 53.08(18)
C17A Ru2A Ru3A 158.4(3)
C19A Ru2A Ru3A 87.5(3)
C18A Ru2A Ru3A 106.0(3)
N1A Ru2A Ru3A 76.06(18)
Ru1A Ru2A Ru3A 62.77(3)
C17B Ru2B C19B 94.0(4)
C17B Ru2B C18B 94.9(5)
C19B Ru2B C18B 97.5(4)
C17B Ru2B N1B 95.7(4)
C19B Ru2B N1B 158.3(3)
C18B Ru2B N1B 101.0(3)
C17B Ru2B Ru1B 95.8(4)
C19B Ru2B Ru1B 107.5(2)
C18B Ru2B Ru1B 152.0(3)
N1B Ru2B Ru1B 52.22(18)
C17B Ru2B Ru3B 158.7(4)
C19B Ru2B Ru3B 88.2(3)
C18B Ru2B Ru3B 105.9(3)
N1B Ru2B Ru3B 75.84(17)
Ru1B Ru2B Ru3B 63.49(3)
C22A Ru3A C21A 88.2(3)
C22A Ru3A C20A 90.1(3)
C21A Ru3A C20A 168.6(4)
C22A Ru3A N2A 177.0(3)
C21A Ru3A N2A 91.0(3)
C20A Ru3A N2A 90.0(3)
C22A Ru3A C11A 97.8(3)
C21A Ru3A C11A 85.1(3)
C20A Ru3A C11A 84.0(3)
N2A Ru3A C11A 79.3(3)
C22A Ru3A Ru1A 101.5(3)
C21A Ru3A Ru1A 122.8(3)
C20A Ru3A Ru1A 68.5(2)
N2A Ru3A Ru1A 81.34(17)
C11A Ru3A Ru1A 146.2(2)
C22A Ru3A Ru2A 102.1(3)
C21A Ru3A Ru2A 68.7(3)
C20A Ru3A Ru2A 122.6(2)
N2A Ru3A Ru2A 80.27(17)
C11A Ru3A Ru2A 146.2(2)
Ru1A Ru3A Ru2A 54.14(3)
C22B Ru3B C21B 88.6(3)
C22B Ru3B C20B 89.2(3)
C21B Ru3B C20B 170.5(3)
C22B Ru3B N2B 175.1(3)
C21B Ru3B N2B 91.8(3)
C20B Ru3B N2B 89.5(3)
C22B Ru3B C11B 96.5(3)
C21B Ru3B C11B 82.9(3)
C20B Ru3B C11B 88.2(3)
N2B Ru3B C11B 78.7(3)
C22B Ru3B Ru2B 104.3(3)
C21B Ru3B Ru2B 67.8(3)
C20B Ru3B Ru2B 121.7(2)
N2B Ru3B Ru2B 80.43(17)
C11B Ru3B Ru2B 143.2(2)
C22B Ru3B Ru1B 102.0(3)
C21B Ru3B Ru1B 122.0(3)
C20B Ru3B Ru1B 67.5(2)
N2B Ru3B Ru1B 81.92(16)
C11B Ru3B Ru1B 149.0(2)
Ru2B Ru3B Ru1B 54.25(3)

loop_
_geom_bond_atom_site_label_1
_geom_bond_atom_site_label_2
_geom_bond_distance
C1A N2A 1.321(9)
C1A N1A 1.373(10)
C1A C2A 1.417(10)
C1B N2B 1.318(9)
C1B C2B 1.399(10)
C1B N1B 1.405(10)
C2A C3A 1.346(12)
C2A H2A 0.9300
C2B C3B 1.363(11)
C2B H2B 0.9300
C3A C4A 1.403(13)
C3A H3A 0.9300
C3B C4B 1.403(11)
C3B H3B 0.9300
C4A C13A 1.382(11)
C4A C5A 1.443(13)
C4B C13B 1.408(10)
C4B C5B 1.427(10)
C5A C6A 1.361(14)
C5A H5A 0.9300
C5B C6B 1.338(11)
C5B H5B 0.9300
C6A C7A 1.429(13)
C6A H6A 0.9300
C6B C7B 1.427(11)
C6B H6B 0.9300
C7A C12A 1.393(11)
C7A C8A 1.402(13)
C7B C8B 1.399(11)
C7B C12B 1.405(10)
C8A C9A 1.336(14)
C8A H8A 0.9300
C8B C9B 1.367(12)
C8B H8B 0.9300
C9A C10A 1.415(12)
C9A H9A 0.9300
C9B C10B 1.396(11)
C9B H9B 0.9300
C10A C11A 1.366(11)
C10A H10A 0.9300
C10B C11B 1.363(11)
C10B H10B 0.9300
C11A C12A 1.409(11)
C11A Ru3A 2.116(8)
C11B C12B 1.419(10)
C11B Ru3B 2.118(8)
C12A C13A 1.418(11)
C12B C13B 1.409(10)
C13A N2A 1.374(9)
C13B N2B 1.362(9)
C14A O14A 1.144(10)
C14A Ru1A 1.863(10)
C14B O14B 1.161(11)
C14B Ru1B 1.864(10)
C15A O15A 1.120(10)
C15A Ru1A 1.948(10)
C15B O15B 1.134(11)
C15B Ru1B 1.931(11)
C16A O16A 1.139(10)
C16A Ru1A 1.881(10)
C16B O16B 1.124(10)
C16B Ru1B 1.902(9)
C17A O17A 1.131(10)
C17A Ru2A 1.886(10)
C17B O17B 1.150(12)
C17B Ru2B 1.870(11)
C18A O18A 1.142(10)
C18A Ru2A 1.920(9)
C18B O18B 1.121(11)
C18B Ru2B 1.932(10)
C19A O19A 1.107(9)
C19A Ru2A 1.900(9)
C19B O19B 1.127(10)
C19B Ru2B 1.909(10)
C20A O20A 1.134(10)
C20A Ru3A 1.945(9)
C20B O20B 1.116(9)
C20B Ru3B 1.958(9)
C21A O21A 1.129(10)
C21A Ru3A 1.939(9)
C21B O21B 1.148(10)
C21B Ru3B 1.926(9)
C22A O22A 1.137(9)
C22A Ru3A 1.874(8)
C22B O22B 1.123(9)
C22B Ru3B 1.899(8)
N1A Ru2A 2.139(7)
N1A Ru1A 2.163(6)
N1A H1A 0.87(6)
N1B Ru1B 2.143(6)
N1B Ru2B 2.150(7)
N1B H1B 0.88(6)
N2A Ru3A 2.112(6)
N2B Ru3B 2.115(5)
Ru1A Ru2A 2.6097(13)
Ru1A Ru3A 2.8632(13)
Ru1B Ru2B 2.6237(13)
Ru1B Ru3B 2.8929(14)
Ru2A Ru3A 2.8711(11)
Ru2B Ru3B 2.8615(11)

loop_
_geom_torsion_atom_site_label_1
_geom_torsion_atom_site_label_2
_geom_torsion_atom_site_label_3
_geom_torsion_atom_site_label_4
_geom_torsion
N2A C1A C2A C3A 1.4(12)
N1A C1A C2A C3A 177.9(8)
N2B C1B C2B C3B 0.1(12)
N1B C1B C2B C3B -178.9(8)
C1A C2A C3A C4A 1.1(13)
C1B C2B C3B C4B -0.6(13)
C2A C3A C4A C13A -3.7(13)
C2A C3A C4A C5A 178.4(9)
C2B C3B C4B C13B 0.7(12)
C2B C3B C4B C5B -179.2(8)
C13A C4A C5A C6A 0.6(13)
C3A C4A C5A C6A 178.5(8)
C3B C4B C5B C6B -177.7(8)
C13B C4B C5B C6B 2.4(12)
C4A C5A C6A C7A -1.0(14)
C4B C5B C6B C7B -0.9(13)
C5A C6A C7A C12A 0.8(13)
C5A C6A C7A C8A -178.7(9)
C5B C6B C7B C8B 176.0(8)
C5B C6B C7B C12B -0.6(12)
C12A C7A C8A C9A -1.8(13)
C6A C7A C8A C9A 177.7(9)
C12B C7B C8B C9B -0.2(12)
C6B C7B C8B C9B -176.8(8)
C7A C8A C9A C10A 2.4(16)
C7B C8B C9B C10B -1.5(13)
C8A C9A C10A C11A -1.0(16)
C8B C9B C10B C11B 0.2(14)
C9A C10A C11A C12A -0.9(13)
C9A C10A C11A Ru3A -177.8(7)
C9B C10B C11B C12B 2.5(12)
C9B C10B C11B Ru3B 176.7(6)
C8A C7A C12A C11A 0.0(12)
C6A C7A C12A C11A -179.6(8)
C8A C7A C12A C13A 179.3(7)
C6A C7A C12A C13A -0.2(12)
C10A C11A C12A C7A 1.4(13)
Ru3A C11A C12A C7A 178.8(6)
C10A C11A C12A C13A -178.0(8)
Ru3A C11A C12A C13A -0.6(9)
C8B C7B C12B C13B -176.3(7)
C6B C7B C12B C13B 0.5(11)
C8B C7B C12B C11B 3.1(11)
C6B C7B C12B C11B 179.9(7)
C10B C11B C12B C7B -4.2(11)
Ru3B C11B C12B C7B -179.6(6)
C10B C11B C12B C13B 175.2(7)
Ru3B C11B C12B C13B -0.2(8)
C3A C4A C13A N2A 3.9(12)
C5A C4A C13A N2A -178.0(7)
C3A C4A C13A C12A -178.0(7)
C5A C4A C13A C12A 0.0(12)
C7A C12A C13A N2A 177.9(7)
C11A C12A C13A N2A -2.7(11)
C7A C12A C13A C4A -0.2(12)
C11A C12A C13A C4A 179.2(8)
C3B C4B C13B N2B -0.3(11)
C5B C4B C13B N2B 179.6(7)
C3B C4B C13B C12B 177.5(7)
C5B C4B C13B C12B -2.6(11)
C7B C12B C13B N2B 179.0(7)
C11B C12B C13B N2B -0.4(10)
C7B C12B C13B C4B 1.1(11)
C11B C12B C13B C4B -178.3(7)
N2A C1A N1A Ru2A 47.1(8)
C2A C1A N1A Ru2A -129.5(7)
N2A C1A N1A Ru1A -40.8(9)
C2A C1A N1A Ru1A 142.6(7)
N2B C1B N1B Ru1B 42.9(9)
C2B C1B N1B Ru1B -138.1(7)
N2B C1B N1B Ru2B -46.3(8)
C2B C1B N1B Ru2B 132.8(7)
N1A C1A N2A C13A -178.0(7)
C2A C1A N2A C13A -1.2(11)
N1A C1A N2A Ru3A -2.7(9)
C2A C1A N2A Ru3A 174.1(5)
C4A C13A N2A C1A -1.5(11)
C12A C13A N2A C1A -179.7(7)
C4A C13A N2A Ru3A -177.3(6)
C12A C13A N2A Ru3A 4.6(8)
C2B C1B N2B C13B 0.4(12)
N1B C1B N2B C13B 179.4(7)
C2B C1B N2B Ru3B -178.6(6)
N1B C1B N2B Ru3B 0.4(10)
C4B C13B N2B C1B -0.3(11)
C12B C13B N2B C1B -178.2(7)
C4B C13B N2B Ru3B 178.8(5)
C12B C13B N2B Ru3B 0.9(8)
C1A N1A Ru1A C14A -155.0(6)
Ru2A N1A Ru1A C14A 91.3(3)
C1A N1A Ru1A C16A 95.2(9)
Ru2A N1A Ru1A C16A -18.4(8)
C1A N1A Ru1A C15A -59.7(6)
Ru2A N1A Ru1A C15A -173.4(3)
C1A N1A Ru1A Ru2A 113.7(6)
C1A N1A Ru1A Ru3A 47.0(5)
Ru2A N1A Ru1A Ru3A -66.68(13)
C1B N1B Ru1B C14B 154.0(6)
Ru2B N1B Ru1B C14B -92.6(4)
C1B N1B Ru1B C16B -100.0(10)
Ru2B N1B Ru1B C16B 13.4(9)
C1B N1B Ru1B C15B 60.1(7)
Ru2B N1B Ru1B C15B 173.5(3)
C1B N1B Ru1B Ru2B -113.4(6)
C1B N1B Ru1B Ru3B -47.3(5)
Ru2B N1B Ru1B Ru3B 66.15(13)
C1A N1A Ru2A C17A 150.5(6)
Ru1A N1A Ru2A C17A -92.7(3)
C1A N1A Ru2A C19A -94.8(10)
Ru1A N1A Ru2A C19A 21.9(10)
C1A N1A Ru2A C18A 53.9(6)
Ru1A N1A Ru2A C18A 170.7(3)
C1A N1A Ru2A Ru1A -116.7(6)
C1A N1A Ru2A Ru3A -50.5(5)
Ru1A N1A Ru2A Ru3A 66.23(13)
C14A Ru1A Ru2A C17A 0.5(4)
C16A Ru1A Ru2A C17A -93.2(4)
C15A Ru1A Ru2A C17A 110.0(7)
N1A Ru1A Ru2A C17A 94.5(4)
Ru3A Ru1A Ru2A C17A -172.8(3)
C14A Ru1A Ru2A C19A 94.6(4)
C16A Ru1A Ru2A C19A 0.9(4)
C15A Ru1A Ru2A C19A -155.9(7)
N1A Ru1A Ru2A C19A -171.4(4)
Ru3A Ru1A Ru2A C19A -78.7(3)
C14A Ru1A Ru2A C18A -112.9(6)
C16A Ru1A Ru2A C18A 153.4(6)
C15A Ru1A Ru2A C18A -3.3(8)
N1A Ru1A Ru2A C18A -18.9(6)
Ru3A Ru1A Ru2A C18A 73.8(5)
C14A Ru1A Ru2A N1A -94.0(4)
C16A Ru1A Ru2A N1A 172.3(4)
C15A Ru1A Ru2A N1A 15.6(7)
Ru3A Ru1A Ru2A N1A 92.7(2)
C14A Ru1A Ru2A Ru3A 173.3(3)
C16A Ru1A Ru2A Ru3A 79.6(3)
C15A Ru1A Ru2A Ru3A -77.1(6)
N1A Ru1A Ru2A Ru3A -92.7(2)
C1B N1B Ru2B C17B -148.6(6)
Ru1B N1B Ru2B C17B 92.9(4)
C1B N1B Ru2B C19B 95.3(10)
Ru1B N1B Ru2B C19B -23.2(9)
C1B N1B Ru2B C18B -52.6(6)
Ru1B N1B Ru2B C18B -171.0(3)
C1B N1B Ru2B Ru1B 118.4(6)
C1B N1B Ru2B Ru3B 51.2(5)
Ru1B N1B Ru2B Ru3B -67.23(13)
C14B Ru1B Ru2B C17B -0.8(4)
C16B Ru1B Ru2B C17B 92.6(4)
C15B Ru1B Ru2B C17B -108.1(8)
N1B Ru1B Ru2B C17B -92.7(4)
Ru3B Ru1B Ru2B C17B 174.9(3)
C14B Ru1B Ru2B C19B -96.9(4)
C16B Ru1B Ru2B C19B -3.5(4)
C15B Ru1B Ru2B C19B 155.9(8)
N1B Ru1B Ru2B C19B 171.2(3)
Ru3B Ru1B Ru2B C19B 78.9(3)
C14B Ru1B Ru2B C18B 111.0(7)
C16B Ru1B Ru2B C18B -155.6(7)
C15B Ru1B Ru2B C18B 3.7(10)
N1B Ru1B Ru2B C18B 19.1(7)
Ru3B Ru1B Ru2B C18B -73.2(7)
C14B Ru1B Ru2B N1B 91.9(4)
C16B Ru1B Ru2B N1B -174.7(3)
C15B Ru1B Ru2B N1B -15.4(7)
Ru3B Ru1B Ru2B N1B -92.3(2)
C14B Ru1B Ru2B Ru3B -175.8(3)
C16B Ru1B Ru2B Ru3B -82.4(3)
C15B Ru1B Ru2B Ru3B 77.0(7)
N1B Ru1B Ru2B Ru3B 92.3(2)
O21A C21A Ru3A C22A 75(3)
O21A C21A Ru3A C20A -7(5)
O21A C21A Ru3A N2A -102(3)
O21A C21A Ru3A C11A -23(3)
O21A C21A Ru3A Ru1A 178(3)
O21A C21A Ru3A Ru2A 179(3)
O20A C20A Ru3A C22A -74(4)
O20A C20A Ru3A C21A 7(5)
O20A C20A Ru3A N2A 103(4)
O20A C20A Ru3A C11A 23(4)
O20A C20A Ru3A Ru1A -177(4)
O20A C20A Ru3A Ru2A -179(3)
C1A N2A Ru3A C21A -94.5(6)
C13A N2A Ru3A C21A 81.1(6)
C1A N2A Ru3A C20A 96.8(6)
C13A N2A Ru3A C20A -87.6(6)
C1A N2A Ru3A C11A -179.3(6)
C13A N2A Ru3A C11A -3.7(5)
C1A N2A Ru3A Ru1A 28.5(6)
C13A N2A Ru3A Ru1A -155.9(5)
C1A N2A Ru3A Ru2A -26.4(6)
C13A N2A Ru3A Ru2A 149.2(5)
C10A C11A Ru3A C22A -0.2(9)
C12A C11A Ru3A C22A -177.3(6)
C10A C11A Ru3A C21A 87.3(8)
C12A C11A Ru3A C21A -89.7(6)
C10A C11A Ru3A C20A -89.6(8)
C12A C11A Ru3A C20A 93.4(6)
C10A C11A Ru3A N2A 179.3(9)
C12A C11A Ru3A N2A 2.2(5)
C10A C11A Ru3A Ru1A -124.6(7)
C12A C11A Ru3A Ru1A 58.4(7)
C10A C11A Ru3A Ru2A 125.6(7)
C12A C11A Ru3A Ru2A -51.4(8)
C14A Ru1A Ru3A C22A 79.4(7)
C16A Ru1A Ru3A C22A -11.0(4)
C15A Ru1A Ru3A C22A -108.7(4)
N1A Ru1A Ru3A C22A 151.3(3)
Ru2A Ru1A Ru3A C22A 96.8(2)
C14A Ru1A Ru3A C21A -16.0(8)
C16A Ru1A Ru3A C21A -106.4(4)
C15A Ru1A Ru3A C21A 156.0(4)
N1A Ru1A Ru3A C21A 55.9(3)
Ru2A Ru1A Ru3A C21A 1.4(3)
C14A Ru1A Ru3A C20A 165.0(7)
C16A Ru1A Ru3A C20A 74.6(4)
C15A Ru1A Ru3A C20A -23.1(4)
N1A Ru1A Ru3A C20A -123.2(3)
Ru2A Ru1A Ru3A C20A -177.7(3)
C14A Ru1A Ru3A N2A -101.5(7)
C16A Ru1A Ru3A N2A 168.0(3)
C15A Ru1A Ru3A N2A 70.4(3)
N1A Ru1A Ru3A N2A -29.7(2)
Ru2A Ru1A Ru3A N2A -84.21(17)
C14A Ru1A Ru3A C11A -157.1(8)
C16A Ru1A Ru3A C11A 112.4(5)
C15A Ru1A Ru3A C11A 14.8(5)
N1A Ru1A Ru3A C11A -85.3(4)
Ru2A Ru1A Ru3A C11A -139.8(4)
C14A Ru1A Ru3A Ru2A -17.3(7)
C16A Ru1A Ru3A Ru2A -107.8(3)
C15A Ru1A Ru3A Ru2A 154.6(3)
N1A Ru1A Ru3A Ru2A 54.51(18)
C17A Ru2A Ru3A C22A -75.8(8)
C19A Ru2A Ru3A C22A 13.5(4)
C18A Ru2A Ru3A C22A 114.1(4)
N1A Ru2A Ru3A C22A -150.9(3)
Ru1A Ru2A Ru3A C22A -95.5(3)
C17A Ru2A Ru3A C21A -159.0(8)
C19A Ru2A Ru3A C21A -69.7(4)
C18A Ru2A Ru3A C21A 30.9(4)
N1A Ru2A Ru3A C21A 125.9(3)
Ru1A Ru2A Ru3A C21A -178.8(3)
C17A Ru2A Ru3A C20A 22.3(8)
C19A Ru2A Ru3A C20A 111.6(4)
C18A Ru2A Ru3A C20A -147.8(4)
N1A Ru2A Ru3A C20A -52.8(3)
Ru1A Ru2A Ru3A C20A 2.6(3)
C17A Ru2A Ru3A N2A 106.0(8)
C19A Ru2A Ru3A N2A -164.7(3)
C18A Ru2A Ru3A N2A -64.1(3)
N1A Ru2A Ru3A N2A 30.9(3)
Ru1A Ru2A Ru3A N2A 86.30(17)
C17A Ru2A Ru3A C11A 159.4(9)
C19A Ru2A Ru3A C11A -111.2(5)
C18A Ru2A Ru3A C11A -10.6(5)
N1A Ru2A Ru3A C11A 84.4(4)
Ru1A Ru2A Ru3A C11A 139.7(4)
C17A Ru2A Ru3A Ru1A 19.7(8)
C19A Ru2A Ru3A Ru1A 109.0(3)
C18A Ru2A Ru3A Ru1A -150.4(3)
N1A Ru2A Ru3A Ru1A -55.37(19)
O21B C21B Ru3B C22B -61(3)
O21B C21B Ru3B N2B 114(3)
O21B C21B Ru3B C11B 35(3)
O21B C21B Ru3B Ru2B -167(3)
O21B C21B Ru3B Ru1B -164(3)
O20B C20B Ru3B C22B 69(3)
O20B C20B Ru3B N2B -107(3)
O20B C20B Ru3B C11B -28(3)
O20B C20B Ru3B Ru2B 175(3)
O20B C20B Ru3B Ru1B 172(3)
C1B N2B Ru3B C21B 95.9(7)
C13B N2B Ru3B C21B -83.1(6)
C1B N2B Ru3B C20B -93.5(7)
C13B N2B Ru3B C20B 87.5(6)
C1B N2B Ru3B C11B 178.3(7)
C13B N2B Ru3B C11B -0.8(5)
C1B N2B Ru3B Ru2B 28.8(6)
C13B N2B Ru3B Ru2B -150.2(5)
C1B N2B Ru3B Ru1B -26.1(6)
C13B N2B Ru3B Ru1B 154.8(5)
C10B C11B Ru3B C22B 7.2(8)
C12B C11B Ru3B C22B -178.4(5)
C10B C11B Ru3B C21B -80.6(8)
C12B C11B Ru3B C21B 93.8(6)
C10B C11B Ru3B C20B 96.2(8)
C12B C11B Ru3B C20B -89.4(6)
C10B C11B Ru3B N2B -173.9(8)
C12B C11B Ru3B N2B 0.5(5)
C10B C11B Ru3B Ru2B -117.2(7)
C12B C11B Ru3B Ru2B 57.2(7)
C10B C11B Ru3B Ru1B 133.6(7)
C12B C11B Ru3B Ru1B -52.0(7)
C17B Ru2B Ru3B C22B 80.6(9)
C19B Ru2B Ru3B C22B -15.9(4)
C18B Ru2B Ru3B C22B -113.2(4)
N1B Ru2B Ru3B C22B 149.2(3)
Ru1B Ru2B Ru3B C22B 94.6(2)
C17B Ru2B Ru3B C21B 163.1(9)
C19B Ru2B Ru3B C21B 66.6(4)
C18B Ru2B Ru3B C21B -30.7(4)
N1B Ru2B Ru3B C21B -128.3(3)
Ru1B Ru2B Ru3B C21B 177.1(3)
C17B Ru2B Ru3B C20B -17.5(9)
C19B Ru2B Ru3B C20B -114.0(4)
C18B Ru2B Ru3B C20B 148.7(4)
N1B Ru2B Ru3B C20B 51.1(3)
Ru1B Ru2B Ru3B C20B -3.4(3)
C17B Ru2B Ru3B N2B -100.9(9)
C19B Ru2B Ru3B N2B 162.6(3)
C18B Ru2B Ru3B N2B 65.3(3)
N1B Ru2B Ru3B N2B -32.4(2)
Ru1B Ru2B Ru3B N2B -86.89(17)
C17B Ru2B Ru3B C11B -157.2(9)
C19B Ru2B Ru3B C11B 106.3(4)
C18B Ru2B Ru3B C11B 9.0(4)
N1B Ru2B Ru3B C11B -88.6(4)
Ru1B Ru2B Ru3B C11B -143.1(3)
C17B Ru2B Ru3B Ru1B -14.0(8)
C19B Ru2B Ru3B Ru1B -110.6(3)
C18B Ru2B Ru3B Ru1B 152.2(3)
N1B Ru2B Ru3B Ru1B 54.53(19)
C14B Ru1B Ru3B C22B -88.4(8)
C16B Ru1B Ru3B C22B 8.2(4)
C15B Ru1B Ru3B C22B 106.3(4)
N1B Ru1B Ru3B C22B -154.0(3)
Ru2B Ru1B Ru3B C22B -99.1(3)
C14B Ru1B Ru3B C21B 7.5(8)
C16B Ru1B Ru3B C21B 104.1(4)
C15B Ru1B Ru3B C21B -157.8(4)
N1B Ru1B Ru3B C21B -58.1(3)
Ru2B Ru1B Ru3B C21B -3.1(3)
C14B Ru1B Ru3B C20B -172.5(8)
C16B Ru1B Ru3B C20B -76.0(4)
C15B Ru1B Ru3B C20B 22.1(4)
N1B Ru1B Ru3B C20B 121.8(3)
Ru2B Ru1B Ru3B C20B 176.8(3)
C14B Ru1B Ru3B N2B 94.7(8)
C16B Ru1B Ru3B N2B -168.8(3)
C15B Ru1B Ru3B N2B -70.7(3)
N1B Ru1B Ru3B N2B 29.0(2)
Ru2B Ru1B Ru3B N2B 83.99(18)
C14B Ru1B Ru3B C11B 146.5(8)
C16B Ru1B Ru3B C11B -117.0(5)
C15B Ru1B Ru3B C11B -18.9(5)
N1B Ru1B Ru3B C11B 80.8(4)
Ru2B Ru1B Ru3B C11B 135.8(4)
C14B Ru1B Ru3B Ru2B 10.7(7)
C16B Ru1B Ru3B Ru2B 107.2(3)
C15B Ru1B Ru3B Ru2B -154.7(3)
N1B Ru1B Ru3B Ru2B -54.99(18)
